data_7123317
loop_
_publ_author_name
'Sindt, Ammon J.'
'Smith, Mark D.'
'Berens, Samuel'
'Vasenkov, Sergey'
'Bowers, Clifford'
'Shimizu, Linda S.'

_publ_section_title
;
 Single-crystal-to-single-crystal guest exchange in columnar assembled
 brominated triphenylamine bis-urea macrocycles
;
_journal_name_full 'Chemical Communications'
_journal_paper_doi 10.1039/C9CC01725A
_journal_year 2019
_chemical_formula_moiety 'C42 H36 Br2 N6 O2, 0.56(C6 H6)'
_chemical_formula_sum 'C45.38 H39.38 Br2 N6 O2'
_chemical_formula_weight 860.52
_space_group_crystal_system monoclinic
_space_group_IT_number 14
_space_group_name_Hall '-P 2ybc'
_space_group_name_H-M_alt 'P 1 21/c 1'
_symmetry_space_group_name_Hall '-P 2ybc'
_symmetry_space_group_name_H-M 'P 1 21/c 1'
_atom_sites_solution_hydrogens mixed
_atom_sites_solution_primary dual
_audit_creation_date 2018-12-10
_audit_creation_method
;
Olex2 1.2
(compiled 2018.05.29 svn.r3508 for OlexSys, GUI svn.r5506)
;
_audit_update_record
;
2019-02-25 deposited with the CCDC.    2019-04-18 downloaded from the CCDC.
;
_cell_angle_alpha 90
_cell_angle_beta 99.975(2)
_cell_angle_gamma 90
_cell_formula_units_Z 2
_cell_length_a 15.8777(5)
_cell_length_b 4.6345(2)
_cell_length_c 26.7173(8)
_cell_measurement_reflns_used 7032
_cell_measurement_temperature 100(2)
_cell_measurement_theta_max 25.000
_cell_measurement_theta_min 2.189
_cell_volume 1936.28(12)
_computing_cell_refinement 'SAINT+ Ver. 8.38A (Bruker-AXS, 2016)'
_computing_data_collection 'Bruker APEX3 v2016.5-0 (Bruker, 2016)'
_computing_data_reduction 'SAINT+ Ver. 8.38A (Bruker-AXS, 2016)'
_computing_molecular_graphics 'Olex2 (Dolomanov et al., 2009)'
_computing_publication_material 'Olex2 (Dolomanov et al., 2009)'
_computing_structure_refinement 'XL (Sheldrick, 2008)'
_computing_structure_solution 'XT (Sheldrick, 2015)'
_diffrn_ambient_temperature 100(2)
_diffrn_detector 'Bruker PHOTON-100 area detector'
_diffrn_detector_area_resol_mean 10.4
_diffrn_detector_type 'CMOS area detector'
_diffrn_measured_fraction_theta_full 0.995
_diffrn_measured_fraction_theta_max 0.995
_diffrn_measurement_device 'three-circle diffractometer'
_diffrn_measurement_device_type 'Bruker D8 QUEST'
_diffrn_measurement_method '\w and \f scans'
_diffrn_radiation_monochromator 'mirror optics'
_diffrn_radiation_probe x-ray
_diffrn_radiation_type MoK\a
_diffrn_radiation_wavelength 0.71073
_diffrn_reflns_av_R_equivalents 0.0644
_diffrn_reflns_av_unetI/netI 0.0354
_diffrn_reflns_Laue_measured_fraction_full 0.995
_diffrn_reflns_Laue_measured_fraction_max 0.995
_diffrn_reflns_limit_h_max 18
_diffrn_reflns_limit_h_min -18
_diffrn_reflns_limit_k_max 5
_diffrn_reflns_limit_k_min -4
_diffrn_reflns_limit_l_max 31
_diffrn_reflns_limit_l_min -31
_diffrn_reflns_number 22892
_diffrn_reflns_point_group_measured_fraction_full 0.995
_diffrn_reflns_point_group_measured_fraction_max 0.995
_diffrn_reflns_theta_full 25.074
_diffrn_reflns_theta_max 25.074
_diffrn_reflns_theta_min 1.842
_diffrn_source 'microfocus sealed X-ray tube'
_diffrn_source_type 'Incoatec I\ms'
_diffrn_standards_number 0
_exptl_absorpt_coefficient_mu 2.141
_exptl_absorpt_correction_T_max 0.8620
_exptl_absorpt_correction_T_min 0.7270
_exptl_absorpt_correction_type multi-scan
_exptl_absorpt_process_details
;
SADABS-2016/2 (Bruker,2016/2) was used for absorption correction.
wR2(int) was 0.1285 before and 0.0577 after correction.
The Ratio of minimum to maximum transmission is 0.8434.
The \l/2 correction factor is Not present.
;
_exptl_crystal_colour colourless
_exptl_crystal_colour_primary colourless
_exptl_crystal_density_diffrn 1.476
_exptl_crystal_description needle
_exptl_crystal_F_000 879
_exptl_crystal_size_max 0.28
_exptl_crystal_size_mid 0.04
_exptl_crystal_size_min 0.03
_refine_diff_density_max 0.593
_refine_diff_density_min -0.436
_refine_diff_density_rms 0.070
_refine_ls_extinction_method none
_refine_ls_goodness_of_fit_ref 1.067
_refine_ls_hydrogen_treatment mixed
_refine_ls_matrix_type full
_refine_ls_number_parameters 281
_refine_ls_number_reflns 3428
_refine_ls_number_restraints 21
_refine_ls_restrained_S_all 1.067
_refine_ls_R_factor_all 0.0547
_refine_ls_R_factor_gt 0.0395
_refine_ls_shift/su_max 0.002
_refine_ls_shift/su_mean 0.000
_refine_ls_structure_factor_coef Fsqd
_refine_ls_weighting_details 'w=1/[\s^2^(Fo^2^)+(0.0381P)^2^+2.8319P] where P=(Fo^2^+2Fc^2^)/3'
_refine_ls_weighting_scheme calc
_refine_ls_wR_factor_gt 0.0882
_refine_ls_wR_factor_ref 0.0944
_reflns_Friedel_coverage 0.000
_reflns_number_gt 2771
_reflns_number_total 3428
_reflns_threshold_expression 'I > 2\s(I)'
_cod_data_source_file c9cc01725a2.cif
_cod_data_source_block brnph3dmc_bz
_cod_depositor_comments
;
The following automatic conversions were performed:

'_diffrn_radiation_probe' value 'X-ray' changed to 'x-ray' according
to
/home/data/users/saulius/crontab/automatic-downloads/rss-feeds/RSC/lib/dictionaries/cif_core.dic
dictionary named 'cif_core.dic' version 2.4.2 from 2011-04-26.

Automatic conversion script
Id: cif_fix_values 4973 2017-02-22 13:04:09Z antanas 
;
_cod_database_code 7123317
_shelx_shelxl_version_number 2018/3
_shelx_space_group_comment
;
The symmetry employed for this shelxl refinement is uniquely defined
by the following loop, which should always be used as a source of
symmetry information in preference to the above space-group names.
They are only intended as comments.
;
_shelx_estimated_absorpt_t_max 0.939
_shelx_estimated_absorpt_t_min 0.585
_olex2_refinement_description
;
1. Fixed Uiso
 At 1.2 times of:
  All C(H) groups, All C(H,H) groups
2. Restrained distances
 N1-H1 = N2-H2
 0.85 with sigma of 0.02
 C2S-C1S = C3S-C2S = C3S-C1S_$2 = C2S_$2-C1S_$2 = C3S_$2-C2S_$2 = C3S_$2-C1S =
 C6S_$3-C5S_$3 = C6S_$3-C4S = C5S-C4S = C6S-C5S = C6S-C4S_$3 = C5S_$3-C4S_$3
 1.4 with sigma of 0.015
 H5S-H8
 -2.1 with sigma of 0.02
 C6S_$3-C6S \\sim C5S-C5S_$3 \\sim C4S_$3-C4S
 with sigma of 0.015
3. Restrained planarity
 C5S_$3, C4S_$3, C6S, C5S, C4S, C6S_$3
 with sigma of 0.01
4. Uiso/Uaniso restraints and constraints
Uiso(C4S) = Uiso(C5S) = Uiso(C6S)
5. Others
 Sof(C4S)=Sof(H4S)=Sof(C5S)=Sof(H5S)=Sof(C6S)=Sof(H6S)=1-FVAR(1)
 Sof(C1S)=Sof(H1S)=Sof(C2S)=Sof(H2S)=Sof(C3S)=Sof(H3S)=0.5*FVAR(2)
6.a Riding coordinates:
 C1S(H1S), C2S(H2S), C3S(H3S)
6.b Secondary CH2 refined with riding coordinates:
 C2(H2A,H2B), C21(H21A,H21B)
6.c Aromatic/amide H refined with riding coordinates:
 C4(H4), C5(H5), C7(H7), C8(H8), C10(H10), C11(H11), C13(H13), C14(H14),
 C16(H16), C17(H17), C19(H19), C20(H20), C4S(H4S), C5S(H5S), C6S(H6S)
;
_olex2_submission_special_instructions 'No special instructions were received'

loop_
_space_group_symop_operation_xyz
'x, y, z'
'-x, y+1/2, -z+1/2'
'-x, -y, -z'
'x, -y-1/2, z-1/2'

loop_
_atom_site_label
_atom_site_type_symbol
_atom_site_fract_x
_atom_site_fract_y
_atom_site_fract_z
_atom_site_U_iso_or_equiv
_atom_site_adp_type
_atom_site_occupancy
_atom_site_site_symmetry_order
_atom_site_calc_flag
_atom_site_refinement_flags_posn
_atom_site_refinement_flags_occupancy
_atom_site_disorder_assembly
_atom_site_disorder_group
Br1 Br 1.17727(2) 0.86530(9) 0.72092(2) 0.03819(14) Uani 1 1 d . . . .
O1 O 0.59997(13) 0.8856(5) 0.33811(9) 0.0293(5) Uani 1 1 d . . . .
N1 N 0.53251(16) 0.4564(6) 0.32047(10) 0.0216(6) Uani 1 1 d D . . .
H1 H 0.535(2) 0.279(4) 0.3223(12) 0.023(9) Uiso 1 1 d D . . .
N2 N 0.67184(16) 0.4667(6) 0.35954(10) 0.0197(6) Uani 1 1 d D . . .
H2 H 0.671(2) 0.290(4) 0.3592(12) 0.019(9) Uiso 1 1 d D . . .
N3 N 0.82384(16) 0.6711(6) 0.59609(10) 0.0295(7) Uani 1 1 d . . . .
C1 C 0.60112(17) 0.6199(7) 0.33935(10) 0.0175(6) Uani 1 1 d . . . .
C2 C 0.75336(18) 0.6042(7) 0.37831(11) 0.0236(7) Uani 1 1 d . . . .
H2A H 0.752933 0.800404 0.363611 0.028 Uiso 1 1 calc R . . .
H2B H 0.799237 0.493188 0.366256 0.028 Uiso 1 1 calc R . . .
C3 C 0.77413(18) 0.6272(7) 0.43547(11) 0.0223(7) Uani 1 1 d . . . .
C4 C 0.8482(2) 0.5158(8) 0.46303(12) 0.0296(8) Uani 1 1 d . . . .
H4 H 0.888192 0.424254 0.445579 0.035 Uiso 1 1 calc R . . .
C5 C 0.8661(2) 0.5334(8) 0.51568(12) 0.0327(8) Uani 1 1 d . . . .
H5 H 0.918139 0.456456 0.533651 0.039 Uiso 1 1 calc R . . .
C6 C 0.80863(19) 0.6626(7) 0.54211(11) 0.0243(7) Uani 1 1 d . . . .
C7 C 0.7344(2) 0.7770(9) 0.51522(14) 0.0399(9) Uani 1 1 d . . . .
H7 H 0.694741 0.869667 0.532759 0.048 Uiso 1 1 calc R . . .
C8 C 0.7172(2) 0.7578(9) 0.46270(14) 0.0414(10) Uani 1 1 d . . . .
H8 H 0.665218 0.835551 0.444797 0.050 Uiso 1 1 calc DR . . .
C9 C 0.90752(19) 0.7073(7) 0.62377(11) 0.0239(7) Uani 1 1 d . . . .
C10 C 0.9645(2) 0.8956(8) 0.60709(13) 0.0349(8) Uani 1 1 d . . . .
H10 H 0.947755 0.996168 0.575978 0.042 Uiso 1 1 calc R . . .
C11 C 1.0455(2) 0.9396(8) 0.63508(12) 0.0361(9) Uani 1 1 d . . . .
H11 H 1.084078 1.069096 0.623226 0.043 Uiso 1 1 calc R . . .
C12 C 1.0695(2) 0.7943(7) 0.68011(12) 0.0261(7) Uani 1 1 d . . . .
C13 C 1.0148(2) 0.5992(8) 0.69680(12) 0.0301(8) Uani 1 1 d . . . .
H13 H 1.032183 0.495800 0.727548 0.036 Uiso 1 1 calc R . . .
C14 C 0.9346(2) 0.5558(8) 0.66847(12) 0.0302(8) Uani 1 1 d . . . .
H14 H 0.897214 0.419734 0.679735 0.036 Uiso 1 1 calc R . . .
C15 C 0.7547(2) 0.6142(8) 0.62268(12) 0.0283(7) Uani 1 1 d . . . .
C16 C 0.74795(19) 0.7638(9) 0.66648(12) 0.0317(8) Uani 1 1 d . . . .
H16 H 0.788625 0.908606 0.678813 0.038 Uiso 1 1 calc R . . .
C17 C 0.68156(19) 0.7021(8) 0.69250(12) 0.0299(8) Uani 1 1 d . . . .
H17 H 0.677925 0.805299 0.722768 0.036 Uiso 1 1 calc R . . .
C18 C 0.62097(19) 0.4960(7) 0.67571(12) 0.0248(7) Uani 1 1 d . . . .
C19 C 0.6271(3) 0.3547(9) 0.63120(17) 0.0564(13) Uani 1 1 d . . . .
H19 H 0.585168 0.215152 0.618219 0.068 Uiso 1 1 calc R . . .
C20 C 0.6933(3) 0.4116(9) 0.60487(17) 0.0569(13) Uani 1 1 d . . . .
H20 H 0.696227 0.310175 0.574330 0.068 Uiso 1 1 calc R . . .
C21 C 0.54903(18) 0.4263(7) 0.70391(11) 0.0246(7) Uani 1 1 d . . . .
H21A H 0.543911 0.214126 0.706469 0.029 Uiso 1 1 calc R . . .
H21B H 0.563158 0.504286 0.738858 0.029 Uiso 1 1 calc R . . .
C1S C 0.5115(5) 0.066(2) 0.4514(4) 0.054(3) Uani 0.437(5) 1 d D P A 1
H1S H 0.517529 0.112362 0.417116 0.065 Uiso 0.437(5) 1 d R P A 1
C2S C 0.5110(7) 0.286(3) 0.4865(4) 0.059(3) Uani 0.437(5) 1 d D P A 1
H2S H 0.521895 0.479643 0.477626 0.071 Uiso 0.437(5) 1 d R P A 1
C3S C 0.4991(7) 0.219(2) 0.5354(4) 0.058(3) Uani 0.437(5) 1 d D P A 1
H3S H 0.494658 0.371325 0.559200 0.070 Uiso 0.437(5) 1 d R P A 1
C4S C 0.5557(13) 0.485(4) 0.4651(8) 0.041(8) Uiso 0.126(9) 1 d D P A 2
H4S H 0.593654 0.475318 0.441332 0.049 Uiso 0.126(9) 1 calc R P A 2
C5S C 0.5331(14) 0.753(2) 0.4831(10) 0.041(8) Uiso 0.126(9) 1 d D P A 2
H5S H 0.555811 0.925747 0.471540 0.049 Uiso 0.126(9) 1 calc DR P A 2
C6S C 0.4777(17) 0.768(2) 0.5179(11) 0.041(8) Uiso 0.126(9) 1 d D P A 2
H6S H 0.462417 0.949478 0.530053 0.049 Uiso 0.126(9) 1 calc R P A 2

loop_
_atom_site_aniso_label
_atom_site_aniso_U_11
_atom_site_aniso_U_22
_atom_site_aniso_U_33
_atom_site_aniso_U_23
_atom_site_aniso_U_13
_atom_site_aniso_U_12
Br1 0.0378(2) 0.0567(3) 0.02194(18) -0.00923(17) 0.01025(13) -0.01423(19)
O1 0.0269(12) 0.0160(13) 0.0437(14) 0.0011(11) 0.0023(10) -0.0017(10)
N1 0.0203(13) 0.0137(15) 0.0292(14) 0.0010(11) -0.0002(11) 0.0001(11)
N2 0.0186(13) 0.0144(15) 0.0247(14) -0.0023(11) -0.0003(10) -0.0011(11)
N3 0.0250(14) 0.0414(19) 0.0236(13) 0.0035(13) 0.0081(11) 0.0034(13)
C1 0.0200(15) 0.0209(18) 0.0133(13) -0.0012(13) 0.0078(11) -0.0018(13)
C2 0.0161(14) 0.0270(19) 0.0276(16) -0.0020(14) 0.0036(12) -0.0024(14)
C3 0.0194(15) 0.0200(16) 0.0274(16) -0.0041(14) 0.0039(12) -0.0044(14)
C4 0.0256(17) 0.039(2) 0.0272(17) 0.0055(15) 0.0119(14) 0.0110(16)
C5 0.0283(17) 0.044(2) 0.0261(17) 0.0127(16) 0.0069(14) 0.0130(16)
C6 0.0250(16) 0.0247(18) 0.0236(15) 0.0010(14) 0.0055(13) 0.0006(14)
C7 0.035(2) 0.049(2) 0.0347(19) -0.0195(18) 0.0031(16) 0.0150(18)
C8 0.0321(19) 0.051(2) 0.037(2) -0.0172(18) -0.0069(16) 0.0177(18)
C9 0.0249(16) 0.028(2) 0.0211(15) 0.0008(13) 0.0104(13) 0.0050(14)
C10 0.051(2) 0.029(2) 0.0239(17) 0.0047(15) 0.0052(15) -0.0081(18)
C11 0.049(2) 0.034(2) 0.0258(17) 0.0005(15) 0.0097(16) -0.0187(18)
C12 0.0286(17) 0.031(2) 0.0218(16) -0.0068(14) 0.0115(13) -0.0019(14)
C13 0.0279(17) 0.037(2) 0.0274(16) 0.0094(16) 0.0115(14) 0.0079(16)
C14 0.0218(16) 0.039(2) 0.0339(18) 0.0119(16) 0.0146(14) 0.0028(15)
C15 0.0270(17) 0.031(2) 0.0294(17) 0.0046(15) 0.0116(13) 0.0104(16)
C16 0.0170(15) 0.055(2) 0.0221(16) -0.0064(16) 0.0001(13) -0.0043(16)
C17 0.0186(15) 0.051(2) 0.0192(16) -0.0060(15) 0.0016(12) 0.0034(16)
C18 0.0226(16) 0.0255(18) 0.0269(17) 0.0008(14) 0.0065(13) 0.0044(14)
C19 0.076(3) 0.034(2) 0.072(3) -0.029(2) 0.047(2) -0.031(2)
C20 0.081(3) 0.036(3) 0.069(3) -0.029(2) 0.055(3) -0.024(2)
C21 0.0198(15) 0.031(2) 0.0219(15) 0.0017(14) 0.0001(12) 0.0013(14)
C1S 0.030(5) 0.090(9) 0.042(5) 0.020(6) 0.005(4) 0.008(5)
C2S 0.029(5) 0.088(9) 0.051(7) 0.008(6) -0.014(4) 0.005(6)
C3S 0.042(6) 0.089(9) 0.040(6) 0.017(6) -0.008(5) 0.006(6)

loop_
_atom_type_symbol
_atom_type_description
_atom_type_scat_dispersion_real
_atom_type_scat_dispersion_imag
_atom_type_scat_source
C C 0.0033 0.0016 'International Tables Vol C Tables 4.2.6.8 and 6.1.1.4'
H H 0.0000 0.0000 'International Tables Vol C Tables 4.2.6.8 and 6.1.1.4'
Br Br -0.2901 2.4595 'International Tables Vol C Tables 4.2.6.8 and 6.1.1.4'
N N 0.0061 0.0033 'International Tables Vol C Tables 4.2.6.8 and 6.1.1.4'
O O 0.0106 0.0060 'International Tables Vol C Tables 4.2.6.8 and 6.1.1.4'

loop_
_geom_angle_atom_site_label_1
_geom_angle_atom_site_label_2
_geom_angle_atom_site_label_3
_geom_angle
_geom_angle_site_symmetry_1
_geom_angle_site_symmetry_3
C1 N1 H1 121(2) . .
C1 N1 C21 123.8(3) . 3_666
C21 N1 H1 115(2) 3_666 .
C1 N2 H2 120(2) . .
C1 N2 C2 122.3(3) . .
C2 N2 H2 117(2) . .
C6 N3 C15 119.2(3) . .
C9 N3 C6 120.9(2) . .
C9 N3 C15 119.6(2) . .
O1 C1 N1 122.9(3) . .
O1 C1 N2 122.7(3) . .
N1 C1 N2 114.4(3) . .
N2 C2 H2A 108.8 . .
N2 C2 H2B 108.8 . .
N2 C2 C3 113.9(2) . .
H2A C2 H2B 107.7 . .
C3 C2 H2A 108.8 . .
C3 C2 H2B 108.8 . .
C4 C3 C2 122.1(3) . .
C4 C3 C8 117.1(3) . .
C8 C3 C2 120.7(3) . .
C3 C4 H4 119.1 . .
C3 C4 C5 121.7(3) . .
C5 C4 H4 119.1 . .
C4 C5 H5 119.8 . .
C6 C5 C4 120.4(3) . .
C6 C5 H5 119.8 . .
C5 C6 N3 121.3(3) . .
C7 C6 N3 119.9(3) . .
C7 C6 C5 118.8(3) . .
C6 C7 H7 119.8 . .
C6 C7 C8 120.3(3) . .
C8 C7 H7 119.8 . .
C3 C8 H8 119.2 . .
C7 C8 C3 121.7(3) . .
C7 C8 H8 119.2 . .
C10 C9 N3 120.9(3) . .
C10 C9 C14 118.3(3) . .
C14 C9 N3 120.9(3) . .
C9 C10 H10 119.5 . .
C9 C10 C11 121.1(3) . .
C11 C10 H10 119.5 . .
C10 C11 H11 120.3 . .
C12 C11 C10 119.4(3) . .
C12 C11 H11 120.3 . .
C11 C12 Br1 120.4(3) . .
C11 C12 C13 120.6(3) . .
C13 C12 Br1 119.0(2) . .
C12 C13 H13 120.3 . .
C14 C13 C12 119.4(3) . .
C14 C13 H13 120.3 . .
C9 C14 H14 119.4 . .
C13 C14 C9 121.2(3) . .
C13 C14 H14 119.4 . .
C16 C15 N3 120.5(3) . .
C20 C15 N3 120.8(3) . .
C20 C15 C16 118.7(3) . .
C15 C16 H16 120.1 . .
C15 C16 C17 119.9(3) . .
C17 C16 H16 120.1 . .
C16 C17 H17 119.0 . .
C18 C17 C16 121.9(3) . .
C18 C17 H17 119.0 . .
C17 C18 C19 117.5(3) . .
C17 C18 C21 122.2(3) . .
C19 C18 C21 120.2(3) . .
C18 C19 H19 119.3 . .
C18 C19 C20 121.4(4) . .
C20 C19 H19 119.3 . .
C15 C20 C19 120.5(4) . .
C15 C20 H20 119.7 . .
C19 C20 H20 119.7 . .
N1 C21 C18 112.9(3) 3_666 .
N1 C21 H21A 109.0 3_666 .
N1 C21 H21B 109.0 3_666 .
C18 C21 H21A 109.0 . .
C18 C21 H21B 109.0 . .
H21A C21 H21B 107.8 . .
C2S C1S H1S 119.7 . .
C2S C1S C3S 120.9(9) . 3_656
C3S C1S H1S 119.4 3_656 .
C1S C2S H2S 120.2 . .
C1S C2S C3S 119.4(10) . .
C3S C2S H2S 120.4 . .
C1S C3S C2S 119.7(10) 3_656 .
C1S C3S H3S 120.5 3_656 .
C2S C3S H3S 119.7 . .
C5S C4S H4S 120.0 . .
C6S C4S H4S 120.0 3_666 .
C6S C4S C5S 119.9(5) 3_666 .
C4S C5S H5S 120.0 . .
C6S C5S C4S 120.1(5) . .
C6S C5S H5S 120.0 . .
C4S C6S H6S 120.0 3_666 .
C5S C6S H6S 120.0 . .

loop_
_geom_bond_atom_site_label_1
_geom_bond_atom_site_label_2
_geom_bond_distance
_geom_bond_site_symmetry_2
Br1 C12 1.892(3) .
O1 C1 1.232(4) .
N1 H1 0.824(18) .
N1 C1 1.351(4) .
N1 C21 1.451(4) 3_666
N2 H2 0.817(18) .
N2 C1 1.359(4) .
N2 C2 1.452(4) .
N3 C6 1.421(4) .
N3 C9 1.414(4) .
N3 C15 1.432(4) .
C2 H2A 0.9900 .
C2 H2B 0.9900 .
C2 C3 1.509(4) .
C3 C4 1.376(4) .
C3 C8 1.393(5) .
C4 H4 0.9500 .
C4 C5 1.388(5) .
C5 H5 0.9500 .
C5 C6 1.383(4) .
C6 C7 1.376(5) .
C7 H7 0.9500 .
C7 C8 1.385(5) .
C8 H8 0.9500 .
C9 C10 1.385(5) .
C9 C14 1.388(4) .
C10 H10 0.9500 .
C10 C11 1.387(5) .
C11 H11 0.9500 .
C11 C12 1.374(5) .
C12 C13 1.381(5) .
C13 H13 0.9500 .
C13 C14 1.378(5) .
C14 H14 0.9500 .
C15 C16 1.380(5) .
C15 C20 1.378(5) .
C16 H16 0.9500 .
C16 C17 1.389(4) .
C17 H17 0.9500 .
C17 C18 1.374(5) .
C18 C19 1.376(5) .
C18 C21 1.508(4) .
C19 H19 0.9500 .
C19 C20 1.387(5) .
C20 H20 0.9500 .
C21 H21A 0.9900 .
C21 H21B 0.9900 .
C1S H1S 0.9602 .
C1S C2S 1.385(9) .
C1S C3S 1.387(9) 3_656
C2S H2S 0.9502 .
C2S C3S 1.390(9) .
C3S H3S 0.9599 .
C4S H4S 0.9500 .
C4S C5S 1.403(11) .
C4S C6S 1.392(11) 3_666
C5S H5S 0.9500 .
C5S C6S 1.387(11) .
C6S H6S 0.9500 .

loop_
_geom_hbond_atom_site_label_D
_geom_hbond_atom_site_label_H
_geom_hbond_atom_site_label_A
_geom_hbond_distance_DH
_geom_hbond_distance_HA
_geom_hbond_distance_DA
_geom_hbond_angle_DHA
_geom_hbond_site_symmetry_A
_geom_hbond_publ_flag
N1 H1 O1 0.824(18) 2.10(2) 2.862(3) 153(3) 1_545 yes
N2 H2 O1 0.817(18) 2.21(2) 2.942(4) 149(3) 1_545 yes

loop_
_geom_torsion_atom_site_label_1
_geom_torsion_atom_site_label_2
_geom_torsion_atom_site_label_3
_geom_torsion_atom_site_label_4
_geom_torsion
_geom_torsion_site_symmetry_1
_geom_torsion_site_symmetry_4
Br1 C12 C13 C14 177.1(3) . .
N2 C2 C3 C4 124.0(3) . .
N2 C2 C3 C8 -54.4(4) . .
N3 C6 C7 C8 -177.0(4) . .
N3 C9 C10 C11 177.6(3) . .
N3 C9 C14 C13 -177.2(3) . .
N3 C15 C16 C17 -178.6(3) . .
N3 C15 C20 C19 179.1(4) . .
C1 N2 C2 C3 102.6(3) . .
C2 N2 C1 O1 -4.1(4) . .
C2 N2 C1 N1 175.5(3) . .
C2 C3 C4 C5 -178.9(3) . .
C2 C3 C8 C7 179.0(4) . .
C3 C4 C5 C6 0.7(6) . .
C4 C3 C8 C7 0.5(6) . .
C4 C5 C6 N3 177.0(3) . .
C4 C5 C6 C7 -1.1(6) . .
C5 C6 C7 C8 1.2(6) . .
C6 N3 C9 C10 39.7(5) . .
C6 N3 C9 C14 -140.6(3) . .
C6 N3 C15 C16 -143.2(3) . .
C6 N3 C15 C20 36.2(5) . .
C6 C7 C8 C3 -0.9(6) . .
C8 C3 C4 C5 -0.4(5) . .
C9 N3 C6 C5 36.3(5) . .
C9 N3 C6 C7 -145.6(3) . .
C9 N3 C15 C16 42.8(5) . .
C9 N3 C15 C20 -137.8(4) . .
C9 C10 C11 C12 -0.1(6) . .
C10 C9 C14 C13 2.6(5) . .
C10 C11 C12 Br1 -176.6(3) . .
C10 C11 C12 C13 2.0(5) . .
C11 C12 C13 C14 -1.5(5) . .
C12 C13 C14 C9 -0.8(5) . .
C14 C9 C10 C11 -2.1(5) . .
C15 N3 C6 C5 -137.6(3) . .
C15 N3 C6 C7 40.5(5) . .
C15 N3 C9 C10 -146.5(3) . .
C15 N3 C9 C14 33.3(5) . .
C15 C16 C17 C18 -0.6(5) . .
C16 C15 C20 C19 -1.5(7) . .
C16 C17 C18 C19 -1.3(5) . .
C16 C17 C18 C21 179.6(3) . .
C17 C18 C19 C20 1.8(7) . .
C17 C18 C21 N1 104.7(4) . 3_666
C18 C19 C20 C15 -0.4(8) . .
C19 C18 C21 N1 -74.4(4) . 3_666
C20 C15 C16 C17 2.0(5) . .
C21 N1 C1 O1 1.1(4) 3_666 .
C21 N1 C1 N2 -178.5(3) 3_666 .
C21 C18 C19 C20 -179.1(4) . .
C1S C2S C3S C1S 0.5(18) . 3_656
C3S C1S C2S C3S -0.5(18) 3_656 .
C4S C5S C6S C4S -0.01(17) . 3_666
C6S C4S C5S C6S 0.01(17) 3_666 .
